data_2222088
loop_
_publ_author_name
'Kim, Nam-Ho'
'Hwang, In-Chul'
'Ha, Kwang'

_publ_section_title
;
 Redetermination of
 (2,2'-bipyridine-\k^2^<i>N</i>,<i>N</i>')dichloridopalladium(II)
 dichloromethane solvate
;
_journal_coeditor_code KP2220
_journal_issue 6
_journal_name_full 'Acta Crystallographica Section E'
_journal_page_first m615
_journal_page_last m616
_journal_paper_doi 10.1107/S1600536809016262
_journal_volume 65
_journal_year 2009
_chemical_formula_iupac '[Pd Cl2 (C10 H8 N2)], C H2 Cl2'
_chemical_formula_moiety 'C10 H8 Cl2 N2 Pd, C H2 Cl2'
_chemical_formula_sum 'C11 H10 Cl4 N2 Pd'
_chemical_formula_weight 418.41
_chemical_name_systematic
;
(2,2'-Bipyridine-\k^2^<i>N</i>,<i>N</i>')dichloridopalladium(II)
dichloromethane solvate
;
_space_group_IT_number 2
_symmetry_cell_setting triclinic
_symmetry_space_group_name_Hall '-P 1'
_symmetry_space_group_name_H-M 'P -1'
_atom_sites_solution_hydrogens geom
_atom_sites_solution_primary direct
_atom_sites_solution_secondary difmap
_cell_angle_alpha 72.481(2)
_cell_angle_beta 66.983(2)
_cell_angle_gamma 81.429(2)
_cell_formula_units_Z 2
_cell_length_a 8.7913(10)
_cell_length_b 9.1115(11)
_cell_length_c 10.1846(12)
_cell_measurement_reflns_used 983
_cell_measurement_temperature 293(2)
_cell_measurement_theta_max 21.70
_cell_measurement_theta_min 2.25
_cell_volume 715.58(15)
_computing_cell_refinement 'SAINT (Bruker, 2000)'
_computing_data_collection 'SMART (Bruker, 2000)'
_computing_data_reduction 'SAINT (Bruker, 2000)'
_computing_molecular_graphics 'ORTEP-3 (Farrugia, 1997) and PLATON (Spek, 2009)'
_computing_publication_material 'SHELXL97 (Sheldrick, 2008)'
_computing_structure_refinement 'SHELXL97 (Sheldrick, 2008)'
_computing_structure_solution 'SHELXS97 (Sheldrick, 2008)'
_diffrn_ambient_temperature 293(2)
_diffrn_measured_fraction_theta_full 0.985
_diffrn_measured_fraction_theta_max 0.977
_diffrn_measurement_device_type 'Bruker SMART 1000 CCD'
_diffrn_measurement_method '\f and \w'
_diffrn_radiation_monochromator graphite
_diffrn_radiation_source 'fine-focus sealed tube'
_diffrn_radiation_type 'Mo K\a'
_diffrn_radiation_wavelength 0.71073
_diffrn_reflns_av_R_equivalents 0.0226
_diffrn_reflns_av_sigmaI/netI 0.0495
_diffrn_reflns_limit_h_max 10
_diffrn_reflns_limit_h_min -10
_diffrn_reflns_limit_k_max 11
_diffrn_reflns_limit_k_min -7
_diffrn_reflns_limit_l_max 12
_diffrn_reflns_limit_l_min -12
_diffrn_reflns_number 4221
_diffrn_reflns_theta_full 25.00
_diffrn_reflns_theta_max 26.38
_diffrn_reflns_theta_min 2.25
_diffrn_standards_decay_% 0
_diffrn_standards_interval_count 0
_diffrn_standards_interval_time 0
_diffrn_standards_number 0
_exptl_absorpt_coefficient_mu 2.025
_exptl_absorpt_correction_T_max 0.850
_exptl_absorpt_correction_T_min 0.623
_exptl_absorpt_correction_type multi-scan
_exptl_absorpt_process_details '(SADABS; Bruker, 2000)'
_exptl_crystal_colour yellow
_exptl_crystal_density_diffrn 1.942
_exptl_crystal_density_method 'not measured'
_exptl_crystal_description stick
_exptl_crystal_F_000 408
_exptl_crystal_size_max 0.20
_exptl_crystal_size_mid 0.08
_exptl_crystal_size_min 0.08
_refine_diff_density_max 0.557
_refine_diff_density_min -0.690
_refine_ls_extinction_method none
_refine_ls_goodness_of_fit_ref 1.047
_refine_ls_hydrogen_treatment refall
_refine_ls_matrix_type full
_refine_ls_number_parameters 203
_refine_ls_number_reflns 2862
_refine_ls_number_restraints 0
_refine_ls_restrained_S_all 1.047
_refine_ls_R_factor_all 0.0598
_refine_ls_R_factor_gt 0.0438
_refine_ls_shift/su_max 0.000
_refine_ls_shift/su_mean 0.000
_refine_ls_structure_factor_coef Fsqd
_refine_ls_weighting_details 'calc w=1/[\s^2^(Fo^2^)+(0.0352P)^2^+0.5604P] where P=(Fo^2^+2Fc^2^)/3'
_refine_ls_weighting_scheme calc
_refine_ls_wR_factor_gt 0.0858
_refine_ls_wR_factor_ref 0.0966
_reflns_number_gt 2298
_reflns_number_total 2862
_reflns_threshold_expression I>2\s(I)
_cod_data_source_file kp2220.cif
_cod_data_source_block I
_cod_depositor_comments
;
The following automatic conversions were performed:
'_symmetry_cell_setting' value 'Triclinic' changed to 'triclinic'
according to '/home/saulius/struct/CIF-dictionaries/cif_core.dic'
dictionary named 'cif_core.dic' version 2.4.1 from
2010-06-29.

'_exptl_absorpt_correction_type' value 'Multi-scan' changed
to 'multi-scan' according to
'/home/saulius/struct/CIF-dictionaries/cif_core.dic' dictionary named
'cif_core.dic' version 2.4.1 from 2010-06-29.

Automatic conversion script
Id: cif_fix_enum 1527 2010-12-29 10:47:43Z saulius 

The following automatic conversions were performed:

'_symmetry_cell_setting' value 'Triclinic' changed to 'triclinic'
according to /home/saulius/struct/CIF-dictionaries/cif_core.dic
dictionary named 'cif_core.dic' version 2.4.1 from
2010-06-29.

'_exptl_absorpt_correction_type' value 'Multi-scan'
changed to 'multi-scan' according to
/home/saulius/struct/CIF-dictionaries/cif_core.dic dictionary named
'cif_core.dic' version 2.4.1 from 2010-06-29.

Automatic conversion script
Id: cif_fix_values 1715 2011-07-08 13:25:40Z adriana 
;
_cod_database_code 2222088
_cod_database_fobs_code 2222088

loop_
_symmetry_equiv_pos_as_xyz
'x, y, z'
'-x, -y, -z'

loop_
_atom_site_type_symbol
_atom_site_label
_atom_site_fract_x
_atom_site_fract_y
_atom_site_fract_z
_atom_site_U_iso_or_equiv
_atom_site_adp_type
_atom_site_calc_flag
_atom_site_refinement_flags
_atom_site_occupancy
_atom_site_disorder_assembly
_atom_site_disorder_group
Pd Pd1 0.32112(5) 0.28572(4) 0.21130(4) 0.04479(15) Uani d . 1 . .
Cl Cl1 0.36850(18) 0.02764(15) 0.30403(16) 0.0612(4) Uani d . 1 . .
Cl Cl2 0.1458(2) 0.22805(17) 0.11857(19) 0.0720(5) Uani d . 1 . .
N N1 0.2916(5) 0.5169(5) 0.1348(4) 0.0454(10) Uani d . 1 . .
N N2 0.4786(5) 0.3551(5) 0.2803(4) 0.0446(10) Uani d . 1 . .
C C1 0.1884(7) 0.5895(7) 0.0665(6) 0.0545(14) Uani d . 1 . .
H H1 0.126(6) 0.526(6) 0.052(5) 0.058(16) Uiso d . 1 . .
C C2 0.1803(8) 0.7475(7) 0.0175(7) 0.0610(15) Uani d . 1 . .
H H2 0.101(7) 0.800(6) -0.020(6) 0.063(17) Uiso d . 1 . .
C C3 0.2768(8) 0.8325(7) 0.0413(7) 0.0620(16) Uani d . 1 . .
H H3 0.273(6) 0.930(6) 0.018(5) 0.043(14) Uiso d . 1 . .
C C4 0.3831(7) 0.7585(6) 0.1120(6) 0.0515(13) Uani d . 1 . .
H H4 0.451(6) 0.809(6) 0.128(5) 0.046(14) Uiso d . 1 . .
C C5 0.3887(6) 0.6010(6) 0.1590(5) 0.0417(11) Uani d . 1 . .
C C6 0.4959(6) 0.5099(6) 0.2384(5) 0.0466(12) Uani d . 1 . .
C C7 0.6069(8) 0.5739(7) 0.2675(7) 0.0644(16) Uani d . 1 . .
H H7 0.623(7) 0.683(7) 0.236(6) 0.081(19) Uiso d . 1 . .
C C8 0.7003(9) 0.4784(8) 0.3427(8) 0.077(2) Uani d . 1 . .
H H8 0.775(8) 0.512(8) 0.355(7) 0.09(2) Uiso d . 1 . .
C C9 0.6833(8) 0.3223(8) 0.3858(8) 0.0717(18) Uani d . 1 . .
H H9 0.734(6) 0.255(6) 0.442(5) 0.049(15) Uiso d . 1 . .
C C10 0.5692(7) 0.2645(7) 0.3546(7) 0.0579(15) Uani d . 1 . .
H H10 0.562(6) 0.166(6) 0.376(5) 0.043(14) Uiso d . 1 . .
C C11 0.0507(9) 0.1175(7) 0.6220(8) 0.0614(16) Uani d . 1 . .
H H11A -0.043(7) 0.071(6) 0.685(6) 0.062(17) Uiso d . 1 . .
H H11B 0.115(7) 0.087(7) 0.529(7) 0.09(2) Uiso d . 1 . .
Cl Cl3 -0.0049(2) 0.31218(19) 0.55636(18) 0.0740(5) Uani d . 1 . .
Cl Cl4 0.1895(2) 0.1016(2) 0.7099(2) 0.0887(6) Uani d . 1 . .

loop_
_atom_site_aniso_label
_atom_site_aniso_U_11
_atom_site_aniso_U_22
_atom_site_aniso_U_33
_atom_site_aniso_U_12
_atom_site_aniso_U_13
_atom_site_aniso_U_23
Pd1 0.0465(2) 0.0387(2) 0.0512(3) -0.00670(17) -0.01825(18) -0.01196(18)
Cl1 0.0744(9) 0.0386(7) 0.0735(9) -0.0059(7) -0.0309(8) -0.0121(7)
Cl2 0.0836(11) 0.0561(9) 0.0965(12) -0.0203(8) -0.0543(9) -0.0117(8)
N1 0.045(2) 0.044(2) 0.048(2) -0.005(2) -0.017(2) -0.0118(19)
N2 0.049(2) 0.039(2) 0.050(2) -0.0036(19) -0.021(2) -0.0121(19)
C1 0.052(3) 0.054(3) 0.062(3) -0.002(3) -0.028(3) -0.012(3)
C2 0.063(4) 0.050(4) 0.068(4) 0.008(3) -0.029(3) -0.009(3)
C3 0.072(4) 0.039(3) 0.074(4) -0.002(3) -0.025(3) -0.016(3)
C4 0.057(3) 0.039(3) 0.063(3) -0.005(3) -0.025(3) -0.016(3)
C5 0.041(3) 0.039(3) 0.044(3) -0.004(2) -0.010(2) -0.016(2)
C6 0.046(3) 0.044(3) 0.045(3) -0.004(2) -0.012(2) -0.011(2)
C7 0.080(4) 0.052(4) 0.078(4) -0.015(3) -0.045(4) -0.013(3)
C8 0.084(5) 0.070(5) 0.097(5) -0.016(4) -0.058(4) -0.009(4)
C9 0.074(4) 0.063(4) 0.092(5) -0.004(3) -0.054(4) -0.009(4)
C10 0.065(4) 0.045(3) 0.067(4) -0.002(3) -0.032(3) -0.008(3)
C11 0.065(4) 0.052(4) 0.072(4) -0.009(3) -0.026(3) -0.019(3)
Cl3 0.0761(10) 0.0652(10) 0.0759(10) 0.0022(8) -0.0354(9) -0.0044(8)
Cl4 0.0906(12) 0.0701(11) 0.1211(15) 0.0040(9) -0.0663(12) -0.0139(10)

loop_
_atom_type_symbol
_atom_type_description
_atom_type_scat_dispersion_real
_atom_type_scat_dispersion_imag
_atom_type_scat_source
C C 0.0033 0.0016 'International Tables Vol C Tables 4.2.6.8 and 6.1.1.4'
H H 0.0000 0.0000 'International Tables Vol C Tables 4.2.6.8 and 6.1.1.4'
Cl Cl 0.1484 0.1585 'International Tables Vol C Tables 4.2.6.8 and 6.1.1.4'
N N 0.0061 0.0033 'International Tables Vol C Tables 4.2.6.8 and 6.1.1.4'
Pd Pd -0.9988 1.0072 'International Tables Vol C Tables 4.2.6.8 and 6.1.1.4'

loop_
_geom_angle_atom_site_label_1
_geom_angle_atom_site_label_2
_geom_angle_atom_site_label_3
_geom_angle_site_symmetry_1
_geom_angle_site_symmetry_3
_geom_angle
_geom_angle_publ_flag
N2 Pd1 N1 . . 81.04(16) ?
N2 Pd1 Cl2 . . 174.97(12) ?
N1 Pd1 Cl2 . . 94.27(12) ?
N2 Pd1 Cl1 . . 94.74(12) ?
N1 Pd1 Cl1 . . 175.78(12) ?
Cl2 Pd1 Cl1 . . 89.94(5) ?
C1 N1 C5 . . 119.3(5) ?
C1 N1 Pd1 . . 126.5(4) ?
C5 N1 Pd1 . . 114.2(3) ?
C10 N2 C6 . . 118.9(4) ?
C10 N2 Pd1 . . 126.6(4) ?
C6 N2 Pd1 . . 114.4(3) ?
N1 C1 C2 . . 121.4(6) ?
N1 C1 H1 . . 116(3) ?
C2 C1 H1 . . 123(3) ?
C3 C2 C1 . . 119.7(6) ?
C3 C2 H2 . . 118(4) ?
C1 C2 H2 . . 122(4) ?
C2 C3 C4 . . 119.2(6) ?
C2 C3 H3 . . 124(3) ?
C4 C3 H3 . . 117(3) ?
C5 C4 C3 . . 119.8(5) ?
C5 C4 H4 . . 118(3) ?
C3 C4 H4 . . 123(3) ?
N1 C5 C4 . . 120.6(5) ?
N1 C5 C6 . . 115.2(4) ?
C4 C5 C6 . . 124.2(5) ?
N2 C6 C7 . . 121.4(5) ?
N2 C6 C5 . . 115.0(4) ?
C7 C6 C5 . . 123.6(5) ?
C6 C7 C8 . . 118.8(6) ?
C6 C7 H7 . . 122(4) ?
C8 C7 H7 . . 119(4) ?
C9 C8 C7 . . 120.2(6) ?
C9 C8 H8 . . 118(5) ?
C7 C8 H8 . . 121(5) ?
C8 C9 C10 . . 118.5(6) ?
C8 C9 H9 . . 124(3) ?
C10 C9 H9 . . 117(3) ?
N2 C10 C9 . . 122.2(6) ?
N2 C10 H10 . . 118(3) ?
C9 C10 H10 . . 119(3) ?
Cl4 C11 Cl3 . . 111.0(3) ?
Cl4 C11 H11A . . 111(4) ?
Cl3 C11 H11A . . 106(4) ?
Cl4 C11 H11B . . 106(3) ?
Cl3 C11 H11B . . 103(4) ?
H11A C11 H11B . . 120(5) ?

loop_
_geom_bond_atom_site_label_1
_geom_bond_atom_site_label_2
_geom_bond_site_symmetry_2
_geom_bond_distance
_geom_bond_publ_flag
Pd1 N2 . 2.025(4) yes
Pd1 N1 . 2.029(4) yes
Pd1 Cl2 . 2.2853(14) yes
Pd1 Cl1 . 2.2964(14) yes
N1 C1 . 1.335(6) ?
N1 C5 . 1.360(6) ?
N2 C10 . 1.338(7) ?
N2 C6 . 1.359(6) ?
C1 C2 . 1.375(8) ?
C1 H1 . 0.93(5) ?
C2 C3 . 1.360(8) ?
C2 H2 . 0.93(5) ?
C3 C4 . 1.376(8) ?
C3 H3 . 0.85(5) ?
C4 C5 . 1.369(7) ?
C4 H4 . 0.90(5) ?
C5 C6 . 1.480(7) ?
C6 C7 . 1.371(7) ?
C7 C8 . 1.377(9) ?
C7 H7 . 0.96(6) ?
C8 C9 . 1.369(9) ?
C8 H8 . 0.83(6) ?
C9 C10 . 1.375(8) ?
C9 H9 . 0.90(5) ?
C10 H10 . 0.86(5) ?
C11 Cl4 . 1.743(6) ?
C11 Cl3 . 1.765(6) ?
C11 H11A . 0.90(5) ?
C11 H11B . 0.99(6) ?

loop_
_geom_hbond_atom_site_label_D
_geom_hbond_atom_site_label_H
_geom_hbond_atom_site_label_A
_geom_hbond_site_symmetry_A
_geom_hbond_distance_DH
_geom_hbond_distance_HA
_geom_hbond_distance_DA
_geom_hbond_angle_DHA
C1 H1 Cl2 . 0.93(5) 2.59(5) 3.230(6) 126(4)
C2 H2 Cl2 2_565 0.93(5) 2.79(5) 3.595(7) 145(4)
C10 H10 Cl1 . 0.86(5) 2.68(5) 3.248(6) 125(4)
C11 H11B Cl1 . 0.99(6) 2.63(6) 3.578(8) 161(5)

loop_
_geom_torsion_atom_site_label_1
_geom_torsion_atom_site_label_2
_geom_torsion_atom_site_label_3
_geom_torsion_atom_site_label_4
_geom_torsion_site_symmetry_1
_geom_torsion_site_symmetry_2
_geom_torsion_site_symmetry_3
_geom_torsion_site_symmetry_4
_geom_torsion
_geom_torsion_publ_flag
N2 Pd1 N1 C1 . . . . -177.3(4) ?
Cl2 Pd1 N1 C1 . . . . 4.6(4) ?
N2 Pd1 N1 C5 . . . . 2.4(3) ?
Cl2 Pd1 N1 C5 . . . . -175.7(3) ?
N1 Pd1 N2 C10 . . . . 179.8(5) ?
Cl1 Pd1 N2 C10 . . . . -0.3(5) ?
N1 Pd1 N2 C6 . . . . -3.5(3) ?
Cl1 Pd1 N2 C6 . . . . 176.4(3) ?
C5 N1 C1 C2 . . . . 1.2(8) ?
Pd1 N1 C1 C2 . . . . -179.2(4) ?
N1 C1 C2 C3 . . . . -1.3(9) ?
C1 C2 C3 C4 . . . . 1.1(9) ?
C2 C3 C4 C5 . . . . -0.8(9) ?
C1 N1 C5 C4 . . . . -0.9(7) ?
Pd1 N1 C5 C4 . . . . 179.4(4) ?
C1 N1 C5 C6 . . . . 178.7(4) ?
Pd1 N1 C5 C6 . . . . -1.0(5) ?
C3 C4 C5 N1 . . . . 0.8(8) ?
C3 C4 C5 C6 . . . . -178.8(5) ?
C10 N2 C6 C7 . . . . 1.7(8) ?
Pd1 N2 C6 C7 . . . . -175.3(4) ?
C10 N2 C6 C5 . . . . -179.1(4) ?
Pd1 N2 C6 C5 . . . . 4.0(5) ?
N1 C5 C6 N2 . . . . -2.0(6) ?
C4 C5 C6 N2 . . . . 177.6(5) ?
N1 C5 C6 C7 . . . . 177.3(5) ?
C4 C5 C6 C7 . . . . -3.1(8) ?
N2 C6 C7 C8 . . . . -1.0(9) ?
C5 C6 C7 C8 . . . . 179.8(6) ?
C6 C7 C8 C9 . . . . 0.7(11) ?
C7 C8 C9 C10 . . . . -1.2(11) ?
C6 N2 C10 C9 . . . . -2.2(9) ?
Pd1 N2 C10 C9 . . . . 174.4(5) ?
C8 C9 C10 N2 . . . . 1.9(10) ?

loop_
_cod_related_entry_id
_cod_related_entry_database
_cod_related_entry_code
1 ChemSpider 30655793
